data_8106973
loop_
_publ_author_name
'Zhu, Jiaping'
'Jin, Shaohua'
'Yu, Yuehai'
'Chen, Shusen'
'Shu, Qinghai'

_publ_section_title
;
 Crystal structure of
 (E)-4,4&#x2032;-(diazene-1,2-diyl)bis(1-nitro-1H-1,2,4-triazol-5(4H)-one)---acetonitrile
 (1:1), C6H5N11O6
;
_journal_issue 3
_journal_name_full 'Zeitschrift f\"ur Kristallographie - New Crystal Structures'
_journal_page_first 677
_journal_page_last 678
_journal_paper_doi 10.1515/ncrs-2015-0126
_journal_volume 231
_journal_year 2016
_chemical_formula_sum 'C6 H5 N11 O6'
_chemical_formula_weight 327.21
_space_group_IT_number 14
_space_group_name_Hall '-P 2yn'
_space_group_name_H-M_alt 'P 1 21/n 1'
_symmetry_cell_setting monoclinic
_symmetry_space_group_name_H-M 'P 1 21/n 1'
_atom_sites_solution_hydrogens geom
_atom_sites_solution_primary direct
_atom_sites_solution_secondary difmap
_cell_angle_alpha 90.00
_cell_angle_beta 95.961(5)
_cell_angle_gamma 90.00
_cell_formula_units_Z 4
_cell_length_a 13.463(5)
_cell_length_b 6.526(2)
_cell_length_c 14.068(5)
_cell_measurement_temperature 153(2)
_cell_measurement_theta_max 29.14
_cell_measurement_theta_min 2.91
_cell_volume 1229.3(7)
_computing_cell_refinement 'CrystalClear (Rigaku Inc., 2008)'
_computing_data_collection 'CrystalClear (Rigaku Inc., 2008)'
_computing_data_reduction 'CrystalClear (Rigaku Inc., 2008)'
_computing_structure_refinement 'SHELXL-97 (Sheldrick, 1997)'
_computing_structure_solution 'SHELXS-97 (Sheldrick, 1990)'
_diffrn_ambient_temperature 153(2)
_diffrn_detector_area_resol_mean 0
_diffrn_measured_fraction_theta_full 0.996
_diffrn_measured_fraction_theta_max 0.996
_diffrn_measurement_device_type CCD
_diffrn_measurement_method 'phi and omega scans'
_diffrn_radiation_monochromator graphite
_diffrn_radiation_source 'fine-focus sealed tube'
_diffrn_radiation_type MoK\a
_diffrn_radiation_wavelength 0.71073
_diffrn_reflns_av_R_equivalents 0.0259
_diffrn_reflns_av_sigmaI/netI 0.0274
_diffrn_reflns_limit_h_max 16
_diffrn_reflns_limit_h_min -18
_diffrn_reflns_limit_k_max 8
_diffrn_reflns_limit_k_min -8
_diffrn_reflns_limit_l_max 18
_diffrn_reflns_limit_l_min -19
_diffrn_reflns_number 10459
_diffrn_reflns_theta_full 29.14
_diffrn_reflns_theta_max 29.14
_diffrn_reflns_theta_min 2.91
_diffrn_standards_decay_% 0
_diffrn_standards_interval_count 0
_diffrn_standards_interval_time 0
_diffrn_standards_number 0
_exptl_absorpt_coefficient_mu 0.157
_exptl_absorpt_correction_T_max 0.9799
_exptl_absorpt_correction_T_min 0.9398
_exptl_absorpt_correction_type multi-scan
_exptl_absorpt_process_details sadabs
_exptl_crystal_colour colorless
_exptl_crystal_density_diffrn 1.768
_exptl_crystal_density_method 'not measured'
_exptl_crystal_description block
_exptl_crystal_F_000 664
_exptl_crystal_size_max 0.40
_exptl_crystal_size_mid 0.30
_exptl_crystal_size_min 0.13
_refine_diff_density_max 0.210
_refine_diff_density_min -0.279
_refine_diff_density_rms 0.049
_refine_ls_extinction_method none
_refine_ls_goodness_of_fit_ref 1.103
_refine_ls_hydrogen_treatment mixed
_refine_ls_matrix_type full
_refine_ls_number_parameters 209
_refine_ls_number_reflns 3293
_refine_ls_number_restraints 0
_refine_ls_restrained_S_all 1.103
_refine_ls_R_factor_all 0.0509
_refine_ls_R_factor_gt 0.0420
_refine_ls_shift/su_max 0.010
_refine_ls_shift/su_mean 0.000
_refine_ls_structure_factor_coef Fsqd
_refine_ls_weighting_details 'calc w=1/[\s^2^(Fo^2^)+(0.0441P)^2^+0.3741P] where P=(Fo^2^+2Fc^2^)/3'
_refine_ls_weighting_scheme calc
_refine_ls_wR_factor_gt 0.0985
_refine_ls_wR_factor_ref 0.1041
_reflns_number_gt 2888
_reflns_number_total 3293
_reflns_threshold_expression >2sigma(I)
_cod_data_source_file suppl_ncrs-2015-0126_suppl.cif
_cod_data_source_block bo3340
_cod_original_sg_symbol_H-M P2(1)/n
_cod_database_code 8106973

loop_
_symmetry_equiv_pos_as_xyz
'x, y, z'
'-x+1/2, y+1/2, -z+1/2'
'-x, -y, -z'
'x-1/2, -y-1/2, z-1/2'

loop_
_atom_site_label
_atom_site_type_symbol
_atom_site_fract_x
_atom_site_fract_y
_atom_site_fract_z
_atom_site_U_iso_or_equiv
_atom_site_adp_type
_atom_site_occupancy
_atom_site_symmetry_multiplicity
_atom_site_calc_flag
_atom_site_refinement_flags
_atom_site_disorder_assembly
_atom_site_disorder_group
N1 N 0.23788(9) 0.46894(18) 0.38807(9) 0.0227(3) Uani 1 1 d . A 1
N2 N 0.22069(8) 0.25935(17) 0.38915(9) 0.0217(2) Uani 1 1 d . A 1
N3 N 0.09904(8) 0.39448(17) 0.45244(8) 0.0190(2) Uani 1 1 d . A 1
N4 N 0.00861(8) 0.40903(18) 0.48960(8) 0.0200(2) Uani 1 1 d . . 1
N5 N 0.28290(8) 0.12872(18) 0.34337(8) 0.0203(2) Uani 1 1 d . A 1
O1 O 0.09524(8) 0.03671(16) 0.43527(8) 0.0294(3) Uani 1 1 d . A 1
O2 O 0.25943(8) -0.05086(16) 0.34071(8) 0.0285(2) Uani 1 1 d . A 1
O3 O 0.35370(7) 0.20830(16) 0.31165(7) 0.0259(2) Uani 1 1 d . A 1
C1 C 0.16342(10) 0.5450(2) 0.42664(10) 0.0218(3) Uani 1 1 d . A 1
H1 H 0.1539 0.6875 0.4362 0.026 Uiso 1 1 calc R A 1
C2 C 0.13203(10) 0.2013(2) 0.42649(10) 0.0200(3) Uani 1 1 d . A 1
N6 N 0.47219(9) 0.79243(18) 0.27212(8) 0.0227(3) Uani 1 1 d . B 1
N7 N 0.53374(9) 0.93320(18) 0.32263(8) 0.0226(3) Uani 1 1 d . B 1
N8 N 0.51346(9) 0.69205(18) 0.42116(8) 0.0213(2) Uani 1 1 d . B 1
N9 N 0.52388(9) 0.58194(18) 0.50493(8) 0.0230(3) Uani 1 1 d . . 1
N10 N 0.55065(9) 1.12346(18) 0.28035(9) 0.0229(3) Uani 1 1 d . B 1
O4 O 0.61266(9) 0.96900(17) 0.48011(8) 0.0325(3) Uani 1 1 d . B 1
O5 O 0.59153(8) 1.25157(17) 0.33330(8) 0.0310(3) Uani 1 1 d . B 1
O6 O 0.52377(9) 1.13875(18) 0.19603(8) 0.0336(3) Uani 1 1 d . B 1
C3 C 0.46157(10) 0.6493(2) 0.33340(10) 0.0221(3) Uani 1 1 d . B 1
H3 H 0.4228 0.5292 0.3199 0.027 Uiso 1 1 calc R B 1
C4 C 0.56134(10) 0.8811(2) 0.41830(10) 0.0226(3) Uani 1 1 d . B 1
N11 N 0.76097(13) 0.1330(3) 0.16577(12) 0.0471(4) Uani 1 1 d . . .
C5 C 0.79274(13) 0.1223(3) 0.24436(13) 0.0351(4) Uani 1 1 d . . .
C6 C 0.83270(14) 0.1103(3) 0.34411(13) 0.0413(4) Uani 1 1 d . . .
H6A H 0.8919 0.0218 0.3503 0.050 Uiso 1 1 calc R . .
H6B H 0.7820 0.0530 0.3817 0.050 Uiso 1 1 calc R . .
H6C H 0.8512 0.2478 0.3677 0.050 Uiso 1 1 calc R . .

loop_
_atom_site_aniso_label
_atom_site_aniso_U_11
_atom_site_aniso_U_22
_atom_site_aniso_U_33
_atom_site_aniso_U_23
_atom_site_aniso_U_13
_atom_site_aniso_U_12
N1 0.0217(6) 0.0162(6) 0.0312(6) -0.0019(5) 0.0074(5) -0.0014(4)
N2 0.0192(5) 0.0161(5) 0.0313(6) -0.0012(5) 0.0092(5) 0.0009(4)
N3 0.0170(5) 0.0179(5) 0.0231(6) -0.0009(4) 0.0067(4) 0.0008(4)
N4 0.0179(5) 0.0215(6) 0.0219(6) -0.0007(4) 0.0072(4) 0.0012(4)
N5 0.0184(5) 0.0206(6) 0.0220(6) -0.0028(4) 0.0030(4) 0.0016(4)
O1 0.0285(5) 0.0176(5) 0.0446(6) 0.0008(4) 0.0149(5) -0.0014(4)
O2 0.0307(6) 0.0190(5) 0.0370(6) -0.0064(4) 0.0094(4) -0.0018(4)
O3 0.0195(5) 0.0273(5) 0.0322(6) -0.0027(4) 0.0097(4) -0.0014(4)
C1 0.0213(6) 0.0182(6) 0.0264(7) -0.0013(5) 0.0050(5) -0.0012(5)
C2 0.0189(6) 0.0188(6) 0.0227(6) 0.0005(5) 0.0040(5) 0.0017(5)
N6 0.0235(6) 0.0210(6) 0.0230(6) -0.0016(5) -0.0004(4) -0.0007(5)
N7 0.0270(6) 0.0189(6) 0.0210(6) 0.0025(4) -0.0018(4) -0.0032(5)
N8 0.0253(6) 0.0204(6) 0.0181(5) 0.0022(4) 0.0012(4) -0.0014(5)
N9 0.0259(6) 0.0227(6) 0.0206(6) 0.0031(5) 0.0027(5) -0.0001(5)
N10 0.0203(6) 0.0230(6) 0.0260(6) 0.0028(5) 0.0050(4) -0.0002(5)
O4 0.0392(6) 0.0306(6) 0.0256(5) 0.0014(4) -0.0068(4) -0.0103(5)
O5 0.0359(6) 0.0240(5) 0.0328(6) -0.0017(4) 0.0028(5) -0.0069(5)
O6 0.0377(6) 0.0389(7) 0.0237(5) 0.0084(5) 0.0009(4) -0.0078(5)
C3 0.0223(6) 0.0218(6) 0.0219(6) -0.0017(5) 0.0003(5) -0.0001(5)
C4 0.0239(7) 0.0215(7) 0.0221(7) 0.0011(5) 0.0012(5) -0.0005(5)
N11 0.0482(9) 0.0447(10) 0.0486(10) -0.0005(8) 0.0065(7) 0.0096(8)
C5 0.0293(8) 0.0290(8) 0.0477(10) -0.0020(7) 0.0081(7) 0.0000(7)
C6 0.0345(9) 0.0450(10) 0.0438(10) -0.0017(8) 0.0012(7) -0.0046(8)

loop_
_atom_type_symbol
_atom_type_description
_atom_type_scat_dispersion_real
_atom_type_scat_dispersion_imag
_atom_type_scat_source
C C 0.0033 0.0016 'International Tables Vol C Tables 4.2.6.8 and 6.1.1.4'
H H 0.0000 0.0000 'International Tables Vol C Tables 4.2.6.8 and 6.1.1.4'
N N 0.0061 0.0033 'International Tables Vol C Tables 4.2.6.8 and 6.1.1.4'
O O 0.0106 0.0060 'International Tables Vol C Tables 4.2.6.8 and 6.1.1.4'

loop_
_geom_angle_atom_site_label_1
_geom_angle_atom_site_label_2
_geom_angle_atom_site_label_3
_geom_angle
_geom_angle_site_symmetry_1
_geom_angle_site_symmetry_3
C1 N1 N2 103.74(11) . .
N1 N2 N5 119.17(11) . .
N1 N2 C2 114.77(11) . .
N5 N2 C2 125.49(11) . .
N4 N3 C1 130.79(11) . .
N4 N3 C2 118.60(11) . .
C1 N3 C2 110.32(11) . .
N4 N4 N3 110.31(13) 3_566 .
O3 N5 O2 127.99(12) . .
O3 N5 N2 116.13(11) . .
O2 N5 N2 115.89(11) . .
N1 C1 N3 111.90(12) . .
N1 C1 H1 124.1 . .
N3 C1 H1 124.1 . .
O1 C2 N3 129.61(13) . .
O1 C2 N2 131.18(13) . .
N3 C2 N2 99.20(11) . .
C3 N6 N7 103.87(11) . .
N6 N7 C4 114.69(11) . .
N6 N7 N10 118.95(11) . .
C4 N7 N10 125.63(11) . .
N9 N8 C3 131.08(12) . .
N9 N8 C4 118.74(11) . .
C3 N8 C4 110.17(11) . .
N9 N9 N8 110.31(14) 3_666 .
O6 N10 O5 128.07(13) . .
O6 N10 N7 116.33(12) . .
O5 N10 N7 115.60(12) . .
N6 C3 N8 111.74(12) . .
N6 C3 H3 124.1 . .
N8 C3 H3 124.1 . .
O4 C4 N8 129.45(13) . .
O4 C4 N7 131.03(13) . .
N8 C4 N7 99.50(11) . .
N11 C5 C6 179.6(2) . .
C5 C6 H6A 109.5 . .
C5 C6 H6B 109.5 . .
H6A C6 H6B 109.5 . .
C5 C6 H6C 109.5 . .
H6A C6 H6C 109.5 . .
H6B C6 H6C 109.5 . .

loop_
_geom_bond_atom_site_label_1
_geom_bond_atom_site_label_2
_geom_bond_distance
_geom_bond_site_symmetry_2
N1 C1 1.2880(18) .
N1 N2 1.3876(16) .
N2 N5 1.3982(16) .
N2 C2 1.4052(17) .
N3 N4 1.3771(15) .
N3 C1 1.3834(18) .
N3 C2 1.3977(18) .
N4 N4 1.250(2) 3_566
N5 O3 1.2106(15) .
N5 O2 1.2134(15) .
O1 C2 1.1945(17) .
C1 H1 0.9500 .
N6 C3 1.2890(18) .
N6 N7 1.3832(16) .
N7 C4 1.4003(18) .
N7 N10 1.4055(17) .
N8 N9 1.3749(16) .
N8 C3 1.3824(17) .
N8 C4 1.3947(18) .
N9 N9 1.248(2) 3_666
N10 O6 1.2078(16) .
N10 O5 1.2131(16) .
O4 C4 1.1989(17) .
C3 H3 0.9500 .
N11 C5 1.145(2) .
C5 C6 1.452(2) .
C6 H6A 0.9800 .
C6 H6B 0.9800 .
C6 H6C 0.9800 .

loop_
_geom_torsion_atom_site_label_1
_geom_torsion_atom_site_label_2
_geom_torsion_atom_site_label_3
_geom_torsion_atom_site_label_4
_geom_torsion
_geom_torsion_site_symmetry_1
_geom_torsion_site_symmetry_2
_geom_torsion_site_symmetry_3
_geom_torsion_site_symmetry_4
C1 N1 N2 N5 173.67(12) . . . .
C1 N1 N2 C2 1.86(16) . . . .
C1 N3 N4 N4 -7.9(2) . . . 3_566
C2 N3 N4 N4 178.84(13) . . . 3_566
N1 N2 N5 O3 5.65(17) . . . .
C2 N2 N5 O3 176.50(12) . . . .
N1 N2 N5 O2 -174.67(12) . . . .
C2 N2 N5 O2 -3.81(19) . . . .
N2 N1 C1 N3 -0.05(15) . . . .
N4 N3 C1 N1 -175.42(13) . . . .
C2 N3 C1 N1 -1.72(16) . . . .
N4 N3 C2 O1 -3.8(2) . . . .
C1 N3 C2 O1 -178.34(15) . . . .
N4 N3 C2 N2 177.10(11) . . . .
C1 N3 C2 N2 2.53(14) . . . .
N1 N2 C2 O1 178.17(15) . . . .
N5 N2 C2 O1 7.0(2) . . . .
N1 N2 C2 N3 -2.72(15) . . . .
N5 N2 C2 N3 -173.93(12) . . . .
C3 N6 N7 C4 -1.21(16) . . . .
C3 N6 N7 N10 -171.96(12) . . . .
C3 N8 N9 N9 -0.4(2) . . . 3_666
C4 N8 N9 N9 179.72(14) . . . 3_666
N6 N7 N10 O6 -12.16(18) . . . .
C4 N7 N10 O6 178.20(13) . . . .
N6 N7 N10 O5 168.54(12) . . . .
C4 N7 N10 O5 -1.1(2) . . . .
N7 N6 C3 N8 0.11(15) . . . .
N9 N8 C3 N6 -178.90(13) . . . .
C4 N8 C3 N6 1.00(17) . . . .
N9 N8 C4 O4 -0.3(2) . . . .
C3 N8 C4 O4 179.82(16) . . . .
N9 N8 C4 N7 178.36(11) . . . .
C3 N8 C4 N7 -1.55(14) . . . .
N6 N7 C4 O4 -179.69(16) . . . .
N10 N7 C4 O4 -9.7(3) . . . .
N6 N7 C4 N8 1.71(15) . . . .
N10 N7 C4 N8 171.74(12) . . . .
